data_4101371
loop_
_publ_author_name
'Khaskin, Eugene'
'Zavalij, Peter Y'
'Vedernikov, Andrei N'

_publ_section_title
;
 Facile arene C-H bond activation and alkane dehydrogenation with
 anionic LPt(II)Me2- in hydrocarbon-water systems (L =
 dimethyldi(2-pyridyl)borate).
;
_journal_issue 40
_journal_name_full 'Journal of the American Chemical Society'
_journal_page_first 13054
_journal_page_last 13055
_journal_paper_doi 10.1021/ja0643570
_journal_volume 128
_journal_year 2006
_chemical_formula_moiety 'C16 H36 N, C24 H24 B N2 Pt'
_chemical_formula_sum 'C40 H60 B N3 Pt'
_chemical_formula_weight 788.81
_chemical_name_common 'Pt-B-complex tetrabutylammonium'
_chemical_name_systematic
;
tetra butylammonium dimethyl-2-dipyridyl-borane bis-phenyl platinum
;
_space_group_IT_number 14
_symmetry_cell_setting monoclinic
_symmetry_space_group_name_Hall '-P 2yn'
_symmetry_space_group_name_H-M 'P 1 21/n 1'
_atom_sites_solution_hydrogens geom
_atom_sites_solution_primary direct
_atom_sites_solution_secondary difmap
_audit_creation_method 'SHELXL-97 & ZCIF'
_cell_angle_alpha 90.00
_cell_angle_beta 96.982(6)
_cell_angle_gamma 90.00
_cell_formula_units_Z 4
_cell_length_a 13.177(4)
_cell_length_b 18.665(6)
_cell_length_c 15.421(5)
_cell_measurement_reflns_used 5434
_cell_measurement_temperature 233(2)
_cell_measurement_theta_max 25.8
_cell_measurement_theta_min 2.2
_cell_volume 3765(2)
_computing_cell_refinement 'SAINT (Bruker, 1999)'
_computing_data_collection 'SMART (Bruker, 1999)'
_computing_data_reduction SAINT
_computing_molecular_graphics 'XSHEL (Bruker, 1999)'
_computing_publication_material SHELXL-97
_computing_structure_refinement 'SHELXL-97 (Sheldrick, 1997)'
_computing_structure_solution 'SHELXS-97 (Sheldrick, 1990)'
_diffrn_ambient_temperature 233(2)
_diffrn_detector 'CCD area detector'
_diffrn_detector_area_resol_mean 8.33
_diffrn_detector_type 'Bruker Smart1000'
_diffrn_measured_fraction_theta_full 0.990
_diffrn_measured_fraction_theta_max 0.990
_diffrn_measurement_details 606,606,606,50,265
_diffrn_measurement_device_type 'three-circle diffractometer'
_diffrn_measurement_method '\w and \f scans'
_diffrn_measurement_specimen_support 'glass capillary'
_diffrn_orient_matrix_type standard
_diffrn_orient_matrix_UB_11 -0.0032143
_diffrn_orient_matrix_UB_12 0.0534045
_diffrn_orient_matrix_UB_13 -0.0045723
_diffrn_orient_matrix_UB_21 0.0509586
_diffrn_orient_matrix_UB_22 -0.0012105
_diffrn_orient_matrix_UB_23 -0.0430306
_diffrn_orient_matrix_UB_31 -0.0569086
_diffrn_orient_matrix_UB_32 -0.0041215
_diffrn_orient_matrix_UB_33 -0.0489446
_diffrn_radiation_monochromator graphite
_diffrn_radiation_source 'fine-focus sealed tube'
_diffrn_radiation_type MoK\a
_diffrn_radiation_wavelength 0.71073
_diffrn_reflns_av_R_equivalents 0.0486
_diffrn_reflns_av_sigmaI/netI 0.0659
_diffrn_reflns_limit_h_max 16
_diffrn_reflns_limit_h_min -17
_diffrn_reflns_limit_k_max 23
_diffrn_reflns_limit_k_min 0
_diffrn_reflns_limit_l_max 20
_diffrn_reflns_limit_l_min 0
_diffrn_reflns_number 12674
_diffrn_reflns_theta_full 27.50
_diffrn_reflns_theta_max 27.50
_diffrn_reflns_theta_min 2.21
_diffrn_source_current 40
_diffrn_source_voltage 50
_diffrn_standards_decay_% 0.89
_exptl_absorpt_coefficient_mu 3.757
_exptl_absorpt_correction_T_max 0.877
_exptl_absorpt_correction_T_min 0.305
_exptl_absorpt_correction_type multi-scan
_exptl_absorpt_process_details 'SADABS (Sheldrick, 1996)'
_exptl_crystal_colour yellowis
_exptl_crystal_density_diffrn 1.392
_exptl_crystal_density_method not_measured
_exptl_crystal_description plate
_exptl_crystal_F_000 1616
_exptl_crystal_id 'Vedern/Khaskin Pt-complex + Bu4N'
_exptl_crystal_size_max 0.32
_exptl_crystal_size_mid 0.16
_exptl_crystal_size_min 0.035
_refine_diff_density_max 1.973
_refine_diff_density_min -0.943
_refine_diff_density_rms 0.127
_refine_ls_extinction_method none
_refine_ls_goodness_of_fit_ref 1.000
_refine_ls_hydrogen_treatment constr
_refine_ls_matrix_type full
_refine_ls_number_parameters 461
_refine_ls_number_reflns 12738
_refine_ls_number_restraints 0
_refine_ls_restrained_S_all 1.000
_refine_ls_R_factor_all 0.0704
_refine_ls_R_factor_gt 0.0383
_refine_ls_shift/su_max 0.001
_refine_ls_shift/su_mean 0.000
_refine_ls_structure_factor_coef Fsqd
_refine_ls_weighting_details 'w=1/[\s^2^(Fo^2^)+(0.0374P)^2^], P=(max(Fo^2^,0)+2Fc^2^)/3'
_refine_ls_weighting_scheme calc
_refine_ls_wR_factor_gt 0.0790
_refine_ls_wR_factor_ref 0.0842
_reflns_number_gt 8678
_reflns_number_total 12738
_reflns_threshold_expression >2sigma(I)
_cod_data_source_file ja0643570si20060620_010816.cif
_cod_data_source_block 1303
_cod_depositor_comments
;
The following automatic conversions were performed:
'_symmetry_cell_setting' value 'Monoclinic' changed to 'monoclinic'
according to '/home/saulius/struct/CIF-dictionaries/cif_core.dic'
dictionary named 'cif_core.dic' version 2.4.1 from 2010-06-29.

Automatic conversion script
Id: cif_fix_enum 1527 2010-12-29 10:47:43Z saulius 
;
_cod_original_sg_symbol_H-M 'P 21/n'
_cod_database_code 4101371

loop_
_symmetry_equiv_pos_as_xyz
'x, y, z'
'-x+1/2, y+1/2, -z+1/2'
'-x, -y, -z'
'x-1/2, -y-1/2, z-1/2'

loop_
_atom_site_label
_atom_site_type_symbol
_atom_site_fract_x
_atom_site_fract_y
_atom_site_fract_z
_atom_site_U_iso_or_equiv
_atom_site_adp_type
_atom_site_occupancy
_atom_site_symmetry_multiplicity
_atom_site_calc_flag
_atom_site_refinement_flags
Pt1 Pt 0.175722(11) 0.230383(8) 0.190105(9) 0.03224(5) Uani 1 1 d .
N1 N 0.1993(2) 0.15895(15) 0.29681(18) 0.0316(7) Uani 1 1 d .
C1 C 0.2785(3) 0.1126(2) 0.3003(2) 0.0366(9) Uani 1 1 d .
H1 H 0.3171 0.1110 0.2529 0.023(9) Uiso 1 1 calc R
C2 C 0.3051(3) 0.0682(2) 0.3693(3) 0.0453(10) Uani 1 1 d .
H2 H 0.3602 0.0362 0.3692 0.035(10) Uiso 1 1 calc R
C3 C 0.2503(3) 0.0710(2) 0.4381(3) 0.0469(11) Uani 1 1 d .
H3 H 0.2673 0.0413 0.4869 0.053(12) Uiso 1 1 calc R
C4 C 0.1699(3) 0.1179(2) 0.4358(2) 0.0431(10) Uani 1 1 d .
H4 H 0.1328 0.1202 0.4840 0.040(11) Uiso 1 1 calc R
C5 C 0.1414(3) 0.1624(2) 0.3637(2) 0.0360(9) Uani 1 1 d .
C6 C 0.0809(3) 0.2960(2) 0.3412(2) 0.0354(9) Uani 1 1 d .
C7 C 0.0572(3) 0.3531(2) 0.3943(3) 0.0429(10) Uani 1 1 d .
H6 H 0.0144 0.3444 0.4377 0.028(9) Uiso 1 1 calc R
C8 C 0.0938(3) 0.4211(2) 0.3855(3) 0.0490(11) Uani 1 1 d .
H7 H 0.0765 0.4584 0.4220 0.062(13) Uiso 1 1 calc R
C9 C 0.1562(3) 0.4334(2) 0.3226(3) 0.0465(10) Uani 1 1 d .
H8 H 0.1841 0.4790 0.3156 0.040(11) Uiso 1 1 calc R
C10 C 0.1769(3) 0.3781(2) 0.2705(2) 0.0383(9) Uani 1 1 d .
H9 H 0.2183 0.3869 0.2261 0.020(9) Uiso 1 1 calc R
N2 N 0.1411(2) 0.31066(17) 0.27908(18) 0.0342(7) Uani 1 1 d .
B1 B 0.0405(3) 0.2139(2) 0.3561(3) 0.0384(11) Uani 1 1 d .
C11 C -0.0411(3) 0.1885(2) 0.2737(3) 0.0492(11) Uani 1 1 d .
H113 H -0.1038 0.2158 0.2732 0.068(14) Uiso 1 1 calc R
H112 H -0.0558 0.1379 0.2792 0.061(13) Uiso 1 1 calc R
H111 H -0.0122 0.1968 0.2196 0.048(12) Uiso 1 1 calc R
C12 C -0.0151(4) 0.2095(3) 0.4446(3) 0.0567(12) Uani 1 1 d .
H122 H -0.0732 0.2418 0.4397 0.064(15) Uiso 1 1 calc R
H121 H 0.0331 0.2231 0.4945 0.072(16) Uiso 1 1 calc R
H123 H -0.0383 0.1608 0.4525 0.057(13) Uiso 1 1 calc R
C13 C 0.2002(3) 0.1513(2) 0.1073(2) 0.0332(8) Uani 1 1 d .
C14 C 0.2851(3) 0.1443(2) 0.0630(2) 0.0421(10) Uani 1 1 d .
H14 H 0.3354 0.1803 0.0700 0.027(9) Uiso 1 1 calc R
C15 C 0.2994(4) 0.0868(2) 0.0088(3) 0.0493(11) Uani 1 1 d .
H15 H 0.3585 0.0843 -0.0196 0.051(12) Uiso 1 1 calc R
C16 C 0.2272(4) 0.0334(2) -0.0035(3) 0.0506(11) Uani 1 1 d .
H16 H 0.2359 -0.0054 -0.0408 0.043(11) Uiso 1 1 calc R
C17 C 0.1424(3) 0.0377(2) 0.0393(2) 0.0448(10) Uani 1 1 d .
H17 H 0.0926 0.0015 0.0313 0.041(11) Uiso 1 1 calc R
C18 C 0.1291(3) 0.0946(2) 0.0943(2) 0.0399(9) Uani 1 1 d .
H18 H 0.0708 0.0955 0.1240 0.028(10) Uiso 1 1 calc R
C19 C 0.1547(3) 0.30178(19) 0.0927(2) 0.0335(8) Uani 1 1 d .
C20 C 0.0631(3) 0.3405(2) 0.0786(2) 0.0431(10) Uani 1 1 d .
H20 H 0.0105 0.3288 0.1122 0.049(12) Uiso 1 1 calc R
C21 C 0.0463(4) 0.3949(2) 0.0180(3) 0.0504(11) Uani 1 1 d .
H21 H -0.0164 0.4195 0.0115 0.058(13) Uiso 1 1 calc R
C22 C 0.1205(4) 0.4129(2) -0.0326(3) 0.0518(12) Uani 1 1 d .
H22 H 0.1094 0.4499 -0.0741 0.077(15) Uiso 1 1 calc R
C23 C 0.2115(4) 0.3765(2) -0.0220(3) 0.0529(12) Uani 1 1 d .
H23 H 0.2632 0.3886 -0.0563 0.065(14) Uiso 1 1 calc R
C24 C 0.2277(3) 0.3218(2) 0.0393(2) 0.0435(10) Uani 1 1 d .
H24 H 0.2905 0.2973 0.0448 0.048(12) Uiso 1 1 calc R
N3 N 0.0370(2) 0.20425(16) 0.8205(2) 0.0361(7) Uani 1 1 d .
C31 C 0.1491(3) 0.1816(2) 0.8294(3) 0.0461(10) Uani 1 1 d .
H311 H 0.1901 0.2214 0.8560 0.065(14) Uiso 1 1 calc R
H312 H 0.1577 0.1414 0.8705 0.061(13) Uiso 1 1 calc R
C32 C 0.1939(3) 0.1595(3) 0.7479(3) 0.0531(11) Uani 1 1 d .
H321 H 0.1475 0.1259 0.7142 0.079(16) Uiso 1 1 calc R
H322 H 0.2013 0.2018 0.7115 0.038(11) Uiso 1 1 calc R
C33 C 0.2965(3) 0.1247(3) 0.7710(3) 0.0660(14) Uani 1 1 d .
H331 H 0.3439 0.1605 0.7994 0.092(19) Uiso 1 1 calc R
H332 H 0.2896 0.0867 0.8137 0.12(2) Uiso 1 1 calc R
C34 C 0.3422(4) 0.0936(3) 0.6964(3) 0.0805(17) Uani 1 1 d .
H341 H 0.2993 0.0548 0.6712 0.121 Uiso 1 1 calc R
H342 H 0.4098 0.0753 0.7166 0.121 Uiso 1 1 calc R
H343 H 0.3472 0.1303 0.6526 0.121 Uiso 1 1 calc R
C35 C 0.0054(3) 0.1932(2) 0.9110(2) 0.0429(10) Uani 1 1 d .
H351 H 0.0533 0.2195 0.9531 0.040(11) Uiso 1 1 calc R
H352 H 0.0123 0.1422 0.9256 0.057(13) Uiso 1 1 calc R
C36 C -0.1030(3) 0.2168(2) 0.9226(3) 0.0491(11) Uani 1 1 d .
H361 H -0.1522 0.1956 0.8771 0.041(10) Uiso 1 1 calc R
H362 H -0.1088 0.2690 0.9188 0.043(12) Uiso 1 1 calc R
C37 C -0.1240(4) 0.1905(3) 1.0141(3) 0.0564(12) Uani 1 1 d .
H371 H -0.1293 0.1381 1.0128 0.059(13) Uiso 1 1 calc R
H372 H -0.0652 0.2031 1.0565 0.077(16) Uiso 1 1 calc R
C38 C -0.2164(4) 0.2198(3) 1.0443(3) 0.0737(16) Uani 1 1 d .
H381 H -0.2115 0.2716 1.0472 0.111 Uiso 1 1 calc R
H382 H -0.2235 0.2009 1.1019 0.111 Uiso 1 1 calc R
H383 H -0.2756 0.2062 1.0040 0.111 Uiso 1 1 calc R
C39 C 0.0249(4) 0.2832(2) 0.8000(3) 0.0475(11) Uani 1 1 d .
H391 H -0.0485 0.2936 0.7892 0.071(15) Uiso 1 1 calc R
H392 H 0.0521 0.3100 0.8524 0.062(13) Uiso 1 1 calc R
C40 C 0.0737(4) 0.3120(2) 0.7252(3) 0.0572(12) Uani 1 1 d .
H401 H 0.0489 0.2851 0.6723 0.067(15) Uiso 1 1 calc R
H402 H 0.1479 0.3053 0.7366 0.088(17) Uiso 1 1 calc R
C41 C 0.0507(4) 0.3907(2) 0.7101(3) 0.0600(13) Uani 1 1 d .
H411 H -0.0224 0.3962 0.6905 0.093(19) Uiso 1 1 calc R
H412 H 0.0654 0.4161 0.7658 0.089(18) Uiso 1 1 calc R
C42 C 0.1093(4) 0.4246(3) 0.6453(3) 0.0814(17) Uani 1 1 d .
H421 H 0.1817 0.4227 0.6662 0.122 Uiso 1 1 calc R
H422 H 0.0882 0.4742 0.6370 0.122 Uiso 1 1 calc R
H423 H 0.0965 0.3993 0.5902 0.122 Uiso 1 1 calc R
C43 C -0.0297(3) 0.1609(2) 0.7531(2) 0.0386(9) Uani 1 1 d .
H431 H -0.0039 0.1667 0.6965 0.031(9) Uiso 1 1 calc R
H432 H -0.0991 0.1806 0.7475 0.036(10) Uiso 1 1 calc R
C44 C -0.0350(3) 0.0815(2) 0.7731(3) 0.0487(11) Uani 1 1 d .
H441 H -0.0802 0.0740 0.8183 0.054(12) Uiso 1 1 calc R
H442 H 0.0333 0.0643 0.7961 0.038(11) Uiso 1 1 calc R
C45 C -0.0745(4) 0.0382(3) 0.6920(3) 0.0597(13) Uani 1 1 d .
H451 H -0.0933 -0.0097 0.7104 0.080(16) Uiso 1 1 calc R
H452 H -0.1368 0.0612 0.6636 0.075(16) Uiso 1 1 calc R
C46 C 0.0000(4) 0.0305(3) 0.6256(3) 0.0918(19) Uani 1 1 d .
H461 H 0.0140 0.0773 0.6023 0.138 Uiso 1 1 calc R
H462 H -0.0291 -0.0004 0.5785 0.138 Uiso 1 1 calc R
H463 H 0.0632 0.0096 0.6534 0.138 Uiso 1 1 calc R

loop_
_atom_site_aniso_label
_atom_site_aniso_U_11
_atom_site_aniso_U_22
_atom_site_aniso_U_33
_atom_site_aniso_U_23
_atom_site_aniso_U_13
_atom_site_aniso_U_12
Pt1 0.02975(8) 0.03420(9) 0.03286(8) 0.00022(7) 0.00421(5) 0.00256(7)
N1 0.0314(17) 0.0321(17) 0.0316(16) -0.0022(13) 0.0048(13) -0.0043(14)
C1 0.032(2) 0.039(2) 0.038(2) -0.0058(17) 0.0028(18) -0.0024(18)
C2 0.042(2) 0.038(2) 0.051(3) 0.0005(19) -0.011(2) 0.006(2)
C3 0.058(3) 0.038(2) 0.041(2) 0.0052(19) -0.008(2) 0.000(2)
C4 0.056(3) 0.041(2) 0.032(2) 0.0020(17) 0.003(2) -0.008(2)
C5 0.039(2) 0.034(2) 0.033(2) -0.0036(16) -0.0012(17) -0.0058(18)
C6 0.032(2) 0.041(2) 0.0311(19) -0.0023(16) -0.0030(17) 0.0020(18)
C7 0.041(2) 0.047(3) 0.040(2) -0.0048(19) 0.0046(19) 0.009(2)
C8 0.055(3) 0.043(3) 0.046(2) -0.013(2) -0.002(2) 0.011(2)
C9 0.056(3) 0.032(2) 0.048(2) -0.0029(19) -0.005(2) -0.002(2)
C10 0.039(2) 0.038(2) 0.037(2) 0.0030(17) 0.0014(18) -0.0009(18)
N2 0.0343(18) 0.0357(18) 0.0319(16) -0.0012(14) 0.0006(14) 0.0021(15)
B1 0.030(2) 0.042(3) 0.043(2) 0.000(2) 0.006(2) -0.0002(19)
C11 0.034(2) 0.054(3) 0.061(3) -0.004(2) 0.009(2) 0.000(2)
C12 0.051(3) 0.058(3) 0.065(3) 0.002(2) 0.021(2) 0.002(2)
C13 0.036(2) 0.040(2) 0.0241(17) 0.0069(16) 0.0062(16) 0.0109(18)
C14 0.044(2) 0.042(2) 0.041(2) 0.0052(19) 0.0068(19) 0.001(2)
C15 0.055(3) 0.054(3) 0.042(2) 0.005(2) 0.018(2) 0.016(2)
C16 0.068(3) 0.044(3) 0.038(2) -0.002(2) 0.004(2) 0.015(2)
C17 0.047(3) 0.039(2) 0.046(2) -0.0032(19) -0.003(2) 0.002(2)
C18 0.037(2) 0.043(2) 0.040(2) 0.0052(18) 0.0053(19) 0.0053(19)
C19 0.040(2) 0.0283(19) 0.0310(18) -0.0081(16) -0.0017(17) -0.0012(18)
C20 0.043(3) 0.046(2) 0.038(2) -0.0028(19) -0.0021(19) 0.002(2)
C21 0.054(3) 0.043(3) 0.048(2) -0.002(2) -0.014(2) 0.010(2)
C22 0.074(3) 0.036(2) 0.041(2) 0.0021(19) -0.013(2) -0.004(2)
C23 0.067(3) 0.050(3) 0.042(2) 0.003(2) 0.008(2) -0.012(2)
C24 0.044(3) 0.044(2) 0.043(2) 0.0010(19) 0.0066(19) 0.002(2)
N3 0.0305(18) 0.0345(17) 0.0418(18) -0.0002(14) -0.0013(14) -0.0024(14)
C31 0.035(2) 0.048(3) 0.052(2) 0.000(2) -0.0067(19) 0.001(2)
C32 0.040(3) 0.065(3) 0.053(3) 0.002(2) 0.001(2) 0.003(2)
C33 0.045(3) 0.085(4) 0.068(3) -0.007(3) 0.003(2) 0.015(3)
C34 0.060(3) 0.112(5) 0.073(3) 0.005(3) 0.024(3) 0.027(3)
C35 0.046(3) 0.047(3) 0.034(2) -0.0020(19) -0.0025(18) 0.000(2)
C36 0.039(2) 0.072(4) 0.036(2) -0.005(2) 0.0034(19) 0.003(2)
C37 0.055(3) 0.067(3) 0.047(3) 0.000(2) 0.005(2) 0.001(3)
C38 0.059(3) 0.103(5) 0.059(3) 0.004(3) 0.007(3) 0.003(3)
C39 0.055(3) 0.039(3) 0.050(3) -0.0029(19) 0.013(2) -0.002(2)
C40 0.065(3) 0.044(3) 0.065(3) 0.006(2) 0.016(2) 0.002(2)
C41 0.075(4) 0.041(3) 0.067(3) 0.010(2) 0.019(3) -0.003(2)
C42 0.102(5) 0.057(3) 0.092(4) 0.012(3) 0.041(4) -0.002(3)
C43 0.036(2) 0.047(2) 0.031(2) -0.0010(17) -0.0006(17) -0.0038(19)
C44 0.054(3) 0.052(3) 0.040(2) -0.005(2) 0.005(2) -0.017(2)
C45 0.069(3) 0.056(3) 0.056(3) -0.015(2) 0.015(3) -0.024(3)
C46 0.106(5) 0.092(4) 0.084(4) -0.040(3) 0.039(4) -0.046(4)

loop_
_atom_type_symbol
_atom_type_description
_atom_type_scat_dispersion_real
_atom_type_scat_dispersion_imag
_atom_type_scat_source
C C 0.0033 0.0016 'International Tables Vol C Tables 4.2.6.8 and 6.1.1.4'
H H 0.0000 0.0000 'International Tables Vol C Tables 4.2.6.8 and 6.1.1.4'
B B 0.0013 0.0007 'International Tables Vol C Tables 4.2.6.8 and 6.1.1.4'
N N 0.0061 0.0033 'International Tables Vol C Tables 4.2.6.8 and 6.1.1.4'
Pt Pt -1.7033 8.3905 'International Tables Vol C Tables 4.2.6.8 and 6.1.1.4'

loop_
_geom_angle_atom_site_label_1
_geom_angle_atom_site_label_2
_geom_angle_atom_site_label_3
_geom_angle
C19 Pt1 C13 91.73(14)
C19 Pt1 N1 177.43(12)
C13 Pt1 N1 90.67(13)
C19 Pt1 N2 89.68(13)
C13 Pt1 N2 176.35(13)
N1 Pt1 N2 87.98(12)
C1 N1 C5 120.2(3)
C1 N1 Pt1 118.3(2)
C5 N1 Pt1 121.3(2)
N1 C1 C2 123.0(4)
C3 C2 C1 118.5(4)
C2 C3 C4 119.2(4)
C3 C4 C5 122.1(4)
N1 C5 C4 117.0(4)
N1 C5 B1 120.0(3)
C4 C5 B1 122.9(4)
N2 C6 C7 117.0(4)
N2 C6 B1 121.2(3)
C7 C6 B1 121.7(4)
C8 C7 C6 122.6(4)
C9 C8 C7 118.4(4)
C10 C9 C8 118.4(4)
C9 C10 N2 123.4(4)
C6 N2 C10 120.1(3)
C6 N2 Pt1 120.7(3)
C10 N2 Pt1 119.2(3)
C12 B1 C11 108.5(3)
C12 B1 C5 110.8(3)
C11 B1 C5 109.8(3)
C12 B1 C6 110.6(3)
C11 B1 C6 110.8(3)
C5 B1 C6 106.5(3)
C14 C13 C18 114.9(4)
C14 C13 Pt1 125.9(3)
C18 C13 Pt1 119.2(3)
C13 C14 C15 123.1(4)
C16 C15 C14 120.1(4)
C17 C16 C15 118.9(4)
C16 C17 C18 120.9(4)
C17 C18 C13 122.0(4)
C24 C19 C20 114.5(4)
C24 C19 Pt1 125.5(3)
C20 C19 Pt1 119.8(3)
C21 C20 C19 123.2(4)
C22 C21 C20 120.2(4)
C21 C22 C23 119.0(4)
C22 C23 C24 120.4(4)
C23 C24 C19 122.6(4)
C43 N3 C39 109.9(3)
C43 N3 C35 111.0(3)
C39 N3 C35 106.9(3)
C43 N3 C31 112.8(3)
C39 N3 C31 111.4(3)
C35 N3 C31 104.5(3)
C32 C31 N3 118.3(3)
C33 C32 C31 110.6(4)
C34 C33 C32 115.1(4)
N3 C35 C36 115.8(3)
C35 C36 C37 106.8(3)
C38 C37 C36 114.9(4)
C40 C39 N3 118.0(3)
C39 C40 C41 111.9(4)
C42 C41 C40 114.2(4)
N3 C43 C44 114.8(3)
C43 C44 C45 111.7(3)
C46 C45 C44 114.9(4)

loop_
_geom_bond_atom_site_label_1
_geom_bond_atom_site_label_2
_geom_bond_distance
Pt1 C19 2.002(4)
Pt1 C13 2.003(4)
Pt1 N1 2.111(3)
Pt1 N2 2.119(3)
N1 C1 1.352(5)
N1 C5 1.357(4)
C1 C2 1.360(5)
C2 C3 1.356(5)
C3 C4 1.370(5)
C4 C5 1.401(5)
C5 B1 1.634(6)
C6 N2 1.343(5)
C6 C7 1.403(5)
C6 B1 1.648(6)
C7 C8 1.370(6)
C8 C9 1.365(6)
C9 C10 1.356(5)
C10 N2 1.357(5)
B1 C12 1.628(6)
B1 C11 1.632(6)
C13 C14 1.386(5)
C13 C18 1.413(5)
C14 C15 1.388(5)
C15 C16 1.375(6)
C16 C17 1.368(5)
C17 C18 1.383(5)
C19 C24 1.391(5)
C19 C20 1.401(5)
C20 C21 1.379(5)
C21 C22 1.365(6)
C22 C23 1.371(6)
C23 C24 1.390(5)
N3 C43 1.512(4)
N3 C39 1.512(5)
N3 C35 1.517(5)
N3 C31 1.526(5)
C31 C32 1.508(5)
C32 C33 1.504(6)
C33 C34 1.480(6)
C35 C36 1.525(5)
C36 C37 1.550(6)
C37 C38 1.462(6)
C39 C40 1.488(6)
C40 C41 1.511(6)
C41 C42 1.478(6)
C43 C44 1.518(5)
C44 C45 1.527(5)
C45 C46 1.509(6)

loop_
_geom_torsion_atom_site_label_1
_geom_torsion_atom_site_label_2
_geom_torsion_atom_site_label_3
_geom_torsion_atom_site_label_4
_geom_torsion
C13 Pt1 N1 C1 43.8(3)
N2 Pt1 N1 C1 -139.6(3)
C13 Pt1 N1 C5 -140.8(3)
N2 Pt1 N1 C5 35.8(3)
C5 N1 C1 C2 -0.5(5)
Pt1 N1 C1 C2 174.9(3)
N1 C1 C2 C3 -0.8(6)
C1 C2 C3 C4 0.5(6)
C2 C3 C4 C5 1.0(6)
C1 N1 C5 C4 1.9(5)
Pt1 N1 C5 C4 -173.3(2)
C1 N1 C5 B1 -175.3(3)
Pt1 N1 C5 B1 9.4(4)
C3 C4 C5 N1 -2.2(5)
C3 C4 C5 B1 175.0(4)
N2 C6 C7 C8 -0.9(6)
B1 C6 C7 C8 177.0(4)
C6 C7 C8 C9 -0.2(6)
C7 C8 C9 C10 1.5(6)
C8 C9 C10 N2 -1.8(6)
C7 C6 N2 C10 0.7(5)
B1 C6 N2 C10 -177.2(3)
C7 C6 N2 Pt1 -176.6(2)
B1 C6 N2 Pt1 5.5(4)
C9 C10 N2 C6 0.6(5)
C9 C10 N2 Pt1 178.0(3)
C19 Pt1 N2 C6 137.5(3)
N1 Pt1 N2 C6 -43.6(3)
C19 Pt1 N2 C10 -39.9(3)
N1 Pt1 N2 C10 139.1(3)
N1 C5 B1 C12 -179.4(3)
C4 C5 B1 C12 3.5(5)
N1 C5 B1 C11 60.8(4)
C4 C5 B1 C11 -116.3(4)
N1 C5 B1 C6 -59.1(4)
C4 C5 B1 C6 123.8(4)
N2 C6 B1 C12 170.9(3)
C7 C6 B1 C12 -6.9(5)
N2 C6 B1 C11 -68.7(5)
C7 C6 B1 C11 113.5(4)
N2 C6 B1 C5 50.6(4)
C7 C6 B1 C5 -127.3(4)
C19 Pt1 C13 C14 69.8(3)
N1 Pt1 C13 C14 -109.3(3)
C19 Pt1 C13 C18 -113.6(3)
N1 Pt1 C13 C18 67.3(3)
C18 C13 C14 C15 0.9(5)
Pt1 C13 C14 C15 177.6(3)
C13 C14 C15 C16 0.5(6)
C14 C15 C16 C17 -0.9(6)
C15 C16 C17 C18 -0.1(6)
C16 C17 C18 C13 1.5(6)
C14 C13 C18 C17 -1.9(5)
Pt1 C13 C18 C17 -178.8(3)
C13 Pt1 C19 C24 -62.7(3)
N2 Pt1 C19 C24 120.7(3)
C13 Pt1 C19 C20 122.7(3)
N2 Pt1 C19 C20 -53.9(3)
C24 C19 C20 C21 -1.0(5)
Pt1 C19 C20 C21 174.2(3)
C19 C20 C21 C22 0.6(6)
C20 C21 C22 C23 -0.2(6)
C21 C22 C23 C24 0.2(6)
C22 C23 C24 C19 -0.7(6)
C20 C19 C24 C23 1.0(5)
Pt1 C19 C24 C23 -173.9(3)
C43 N3 C31 C32 36.9(5)
C39 N3 C31 C32 -87.2(4)
C35 N3 C31 C32 157.6(4)
N3 C31 C32 C33 -168.2(4)
C31 C32 C33 C34 173.3(5)
C43 N3 C35 C36 -62.0(4)
C39 N3 C35 C36 57.8(4)
C31 N3 C35 C36 176.1(3)
N3 C35 C36 C37 171.7(4)
C35 C36 C37 C38 168.7(4)
C43 N3 C39 C40 -73.9(5)
C35 N3 C39 C40 165.6(4)
C31 N3 C39 C40 51.9(5)
N3 C39 C40 C41 177.2(4)
C39 C40 C41 C42 171.4(5)
C39 N3 C43 C44 -172.3(3)
C35 N3 C43 C44 -54.3(4)
C31 N3 C43 C44 62.6(4)
N3 C43 C44 C45 -162.3(4)
C43 C44 C45 C46 72.8(6)
